data_7716698
loop_
_publ_author_name
'Pradhan, Abinash'
'Rana, Rajanikanta'
'Rajaraman, Gopalan'
'Pradhan, Monalisa'
'Samal, Saroj L.'

_publ_section_title
;
 (C<sub>3</sub>H<sub>7</sub>NH<sub>3</sub>)<sub>4</sub>Bi<sub>1-<i>x</i></sub>Sb<sub><i>x</i></sub>I<sub>9</sub>:
 0D hybrid halide perovskite-like compounds with isolated triiodide units.
;
_journal_issue 32
_journal_name_full 'Dalton transactions (Cambridge, England : 2003)'
_journal_page_first 13628
_journal_page_last 13637
_journal_paper_doi 10.1039/d4dt01692k
_journal_volume 53
_journal_year 2024
_chemical_formula_moiety 'Bi I6, 2(I1.5), 4(C3 H10 N)'
_chemical_formula_sum 'C12 H40 Bi I9 N4'
_chemical_formula_weight 1591.56
_space_group_crystal_system monoclinic
_space_group_IT_number 12
_space_group_name_Hall '-C 2y'
_space_group_name_H-M_alt 'C 1 2/m 1'
_atom_sites_solution_hydrogens geom
_atom_sites_solution_primary dual
_audit_creation_date 2024-05-20
_audit_creation_method
;
Olex2 1.5-alpha
(compiled 2021.06.29 svn.r12e2184c for OlexSys, GUI svn.r6374)
;
_audit_update_record
;
2024-05-23 deposited with the CCDC.	2024-07-19 downloaded from the CCDC.
;
_cell_angle_alpha 90
_cell_angle_beta 102.505(4)
_cell_angle_gamma 90
_cell_formula_units_Z 2
_cell_length_a 12.0165(5)
_cell_length_b 12.2618(6)
_cell_length_c 12.5979(5)
_cell_measurement_reflns_used 5635
_cell_measurement_temperature 293(2)
_cell_measurement_theta_max 26.9430
_cell_measurement_theta_min 2.3910
_cell_volume 1812.19(14)
_computing_cell_refinement 'CrysAlisPro 1.171.41.93a (Rigaku OD, 2020)'
_computing_data_collection 'CrysAlisPro 1.171.41.93a (Rigaku OD, 2020)'
_computing_data_reduction 'CrysAlisPro 1.171.41.93a (Rigaku OD, 2020)'
_computing_molecular_graphics 'Olex2 1.5-alpha (Dolomanov et al., 2009)'
_computing_publication_material 'Olex2 1.5-alpha (Dolomanov et al., 2009)'
_computing_structure_refinement 'SHELXL 2018/3 (Sheldrick, 2015)'
_computing_structure_solution 'SHELXT 2018/2 (Sheldrick, 2018)'
_diffrn_ambient_temperature 293(2)
_diffrn_detector 'Hybrid Pixel Array Detector'
_diffrn_detector_area_resol_mean 10.0000
_diffrn_measured_fraction_theta_full 0.995
_diffrn_measured_fraction_theta_max 0.947
_diffrn_measurement_details
;
List of Runs (angles in degrees, time in seconds):

  # Type    Start    End  Width  t~exp~   \w     \q     \k     \f   Frames
#--------------------------------------------------------------------------
  1  \w      5.00  31.00   0.50    7.69    --   10.00  54.00  73.00   52
  2  \w    -43.00 -18.00   0.50    7.69    --   10.00 -54.00 -70.00   50
  3  \w    -39.00  -9.00   0.50    7.69    --  -10.20 -54.00 -70.00   60
  4  \w    -43.00  70.00   0.50    7.69    --  -10.20  54.00  73.00  226
  5  \w     33.00  73.00   0.50    7.69    --   10.00  77.00 150.00   80
  6  \w    -54.00 -28.00   0.50    7.69    --   10.00 -82.00-150.00   52
  7  \w    -10.00  15.00   0.50    7.69    --   10.00 -82.00-150.00   50
  8  \w    -11.00  97.00   0.50    7.69    --   10.00  77.00 120.00  216
  9  \w    -56.00 -31.00   0.50    7.69    --   10.00 -57.00 120.00   50
 10  \w     15.00  40.00   0.50    7.69    --   10.00 -57.00 120.00   50
 11  \w    -40.00  75.00   0.50    7.69    --  -10.20  38.00   0.00  230
;
_diffrn_measurement_device 'four-circle diffractometer'
_diffrn_measurement_device_type 'XtaLAB Pro II AFC12 (RINC): Kappa single'
_diffrn_measurement_method '\w scans'
_diffrn_orient_matrix_type 'CrysAlisPro convention (1999,Acta A55,543-557)'
_diffrn_orient_matrix_UB_11 -0.0436056000
_diffrn_orient_matrix_UB_12 -0.0377563000
_diffrn_orient_matrix_UB_13 0.0039904000
_diffrn_orient_matrix_UB_21 0.0190396000
_diffrn_orient_matrix_UB_22 -0.0007860000
_diffrn_orient_matrix_UB_23 0.0573931000
_diffrn_orient_matrix_UB_31 -0.0372244000
_diffrn_orient_matrix_UB_32 0.0438407000
_diffrn_orient_matrix_UB_33 0.0044135000
_diffrn_radiation_monochromator mirror
_diffrn_radiation_probe x-ray
_diffrn_radiation_type 'Mo K\a'
_diffrn_radiation_wavelength 0.71073
_diffrn_reflns_av_R_equivalents 0.0752
_diffrn_reflns_av_unetI/netI 0.0620
_diffrn_reflns_Laue_measured_fraction_full 0.995
_diffrn_reflns_Laue_measured_fraction_max 0.947
_diffrn_reflns_limit_h_max 14
_diffrn_reflns_limit_h_min -15
_diffrn_reflns_limit_k_max 15
_diffrn_reflns_limit_k_min -15
_diffrn_reflns_limit_l_max 15
_diffrn_reflns_limit_l_min -14
_diffrn_reflns_number 8563
_diffrn_reflns_point_group_measured_fraction_full 0.995
_diffrn_reflns_point_group_measured_fraction_max 0.947
_diffrn_reflns_theta_full 25.242
_diffrn_reflns_theta_max 27.066
_diffrn_reflns_theta_min 2.403
_diffrn_source 'micro-focus sealed X-ray tube'
_diffrn_source_type 'Rigaku (Mo) X-ray Source'
_exptl_absorpt_coefficient_mu 12.539
_exptl_absorpt_correction_T_max 1.000
_exptl_absorpt_correction_T_min 0.296
_exptl_absorpt_correction_type gaussian
_exptl_absorpt_process_details
;
CrysAlisPro 1.171.41.93a (Rigaku Oxford Diffraction, 2020)
Numerical absorption correction based on gaussian integration over
a multifaceted crystal model
Empirical absorption correction using spherical harmonics,
implemented in SCALE3 ABSPACK scaling algorithm.
;
_exptl_crystal_density_diffrn 2.917
_exptl_crystal_description crystalline
_exptl_crystal_F_000 1400
_exptl_crystal_size_max 0.2
_exptl_crystal_size_mid 0.12
_exptl_crystal_size_min 0.1
_refine_diff_density_max 1.396
_refine_diff_density_min -1.667
_refine_diff_density_rms 0.202
_refine_ls_extinction_coef 0.00054(4)
_refine_ls_extinction_expression Fc^*^=kFc[1+0.001xFc^2^\l^3^/sin(2\q)]^-1/4^
_refine_ls_extinction_method 'SHELXL-2018/3 (Sheldrick 2018)'
_refine_ls_goodness_of_fit_ref 1.079
_refine_ls_hydrogen_treatment constr
_refine_ls_matrix_type full
_refine_ls_number_parameters 97
_refine_ls_number_reflns 1972
_refine_ls_number_restraints 113
_refine_ls_restrained_S_all 1.057
_refine_ls_R_factor_all 0.0475
_refine_ls_R_factor_gt 0.0349
_refine_ls_shift/su_max 0.001
_refine_ls_shift/su_mean 0.000
_refine_ls_structure_factor_coef Fsqd
_refine_ls_weighting_details 'w=1/[\s^2^(Fo^2^)+(0.0046P)^2^+2.9983P] where P=(Fo^2^+2Fc^2^)/3'
_refine_ls_weighting_scheme calc
_refine_ls_wR_factor_gt 0.0643
_refine_ls_wR_factor_ref 0.0664
_reflns_Friedel_coverage 0.000
_reflns_number_gt 1609
_reflns_number_total 1972
_reflns_threshold_expression 'I > 2\s(I)'
_cod_data_source_file d4dt01692k2.cif
_cod_data_source_block ab411_180k_abs
_cod_depositor_comments 'Adding full bibliography for 7716690--7716700.cif.'
_cod_database_code 7716698
_shelx_shelxl_version_number 2018/3
_chemical_oxdiff_formula 'C H N Bi I'
_shelx_space_group_comment
;
The symmetry employed for this shelxl refinement is uniquely defined
by the following loop, which should always be used as a source of
symmetry information in preference to the above space-group names.
They are only intended as comments.
;
_shelx_estimated_absorpt_t_max 0.367
_shelx_estimated_absorpt_t_min 0.188
_reflns_odcompleteness_completeness 99.08
_reflns_odcompleteness_iscentric 1
_reflns_odcompleteness_theta 26.32
_olex2_refinement_description
;
1. Fixed Uiso
 At 1.2 times of:
  All C(H,H) groups, All N(H,H,H,H,H,H) groups
 At 1.5 times of:
  All C(H,H,H) groups
2. Restrained distances
 N1-C3 \\sim N1-C6
 with sigma of 0.02
 C1-C2 \\sim C4-C5
 with sigma of 0.02
 C2-C3 \\sim C5-C6
 with sigma of 0.02
 N1-C2 \\sim N1-C5
 with sigma of 0.04
 C1-C3 \\sim C4-C6
 with sigma of 0.04
3. Uiso/Uaniso restraints and constraints
C4 \\sim N1 \\sim C3 \\sim C6 \\sim C2 \\sim C5 \\sim C1: within 2A with sigma
of 0.04 and sigma for terminal atoms of 0.08 within 2A
4. Rigid body (RIGU) restrains
 C4, N1, C3, C6, C2, C5, C1
 with sigma for 1-2 distances of 0.004 and sigma for 1-3 distances of 0.004
5. Others
 Sof(H1BD)=Sof(H1BE)=Sof(H1BF)=Sof(C4)=Sof(H4A)=Sof(H4B)=Sof(H4C)=Sof(C6)=
 Sof(H6A)=Sof(H6B)=Sof(C5)=Sof(H5A)=Sof(H5B)=1-FVAR(1)
 Sof(H1AA)=Sof(H1AB)=Sof(H1AC)=Sof(C1)=Sof(H1A)=Sof(H1B)=Sof(H1C)=Sof(C2)=
 Sof(H2A)=Sof(H2B)=Sof(C3)=Sof(H3A)=Sof(H3B)=FVAR(1)
6.a Secondary CH2 refined with riding coordinates:
 C2(H2A,H2B), C3(H3A,H3B), C6(H6A,H6B), C5(H5A,H5B)
6.b Me refined with riding coordinates:
 N1(H1AA,H1AB,H1AC), N1(H1BD,H1BE,H1BF), C1(H1A,H1B,H1C), C4(H4A,H4B,H4C)
;
_olex2_submission_special_instructions 'No special instructions were received'
_oxdiff_exptl_absorpt_empirical_details
;
Empirical correction (ABSPACK) includes:
- Absorption correction using spherical harmonics
- Frame scaling
;
_oxdiff_exptl_absorpt_empirical_full_max 23.714
_oxdiff_exptl_absorpt_empirical_full_min 0.244

loop_
_space_group_symop_operation_xyz
'x, y, z'
'-x, y, -z'
'x+1/2, y+1/2, z'
'-x+1/2, y+1/2, -z'
'-x, -y, -z'
'x, -y, z'
'-x+1/2, -y+1/2, -z'
'x+1/2, -y+1/2, z'

loop_
_atom_site_label
_atom_site_type_symbol
_atom_site_fract_x
_atom_site_fract_y
_atom_site_fract_z
_atom_site_U_iso_or_equiv
_atom_site_adp_type
_atom_site_occupancy
_atom_site_site_symmetry_order
_atom_site_calc_flag
_atom_site_refinement_flags_posn
_atom_site_refinement_flags_adp
_atom_site_refinement_flags_occupancy
_atom_site_disorder_assembly
_atom_site_disorder_group
Bi1 Bi 0.500000 0.500000 0.500000 0.03067(16) Uani 1 4 d S T P . .
I1 I 0.500000 0.24864(5) 0.500000 0.03707(18) Uani 1 2 d S T P . .
I2 I 0.25813(5) 0.500000 0.54434(5) 0.03564(18) Uani 1 2 d S T P . .
I3 I 0.39354(5) 0.500000 0.25524(5) 0.0432(2) Uani 1 2 d S T P . .
I4 I -0.01364(8) 0.500000 0.22988(7) 0.0942(3) Uani 1 2 d S T P . .
I5 I 0.000000 0.500000 0.000000 0.0689(3) Uani 1 4 d S T P . .
N1 N 0.2945(5) 0.2166(5) 0.6771(4) 0.0522(15) Uani 1 1 d D U . . .
H1AA H 0.343175 0.187496 0.640905 0.063 Uiso 0.530(13) 1 calc R U P A 1
H1AB H 0.247601 0.165123 0.691264 0.063 Uiso 0.530(13) 1 calc R U P A 1
H1AC H 0.254270 0.268709 0.636915 0.063 Uiso 0.530(13) 1 calc R U P A 1
H1BD H 0.239465 0.171263 0.645347 0.063 Uiso 0.470(13) 1 calc R U P A 2
H1BE H 0.293184 0.276035 0.636252 0.063 Uiso 0.470(13) 1 calc R U P A 2
H1BF H 0.361777 0.183704 0.684375 0.063 Uiso 0.470(13) 1 calc R U P A 2
C1 C 0.318(3) 0.361(3) 0.9446(18) 0.115(12) Uani 0.530(13) 1 d D U P A 1
H1A H 0.255999 0.388835 0.973264 0.173 Uiso 0.530(13) 1 calc R U P A 1
H1B H 0.359053 0.307455 0.993258 0.173 Uiso 0.530(13) 1 calc R U P A 1
H1C H 0.368735 0.420080 0.937056 0.173 Uiso 0.530(13) 1 calc R U P A 1
C2 C 0.2739(15) 0.3115(15) 0.8378(14) 0.078(5) Uani 0.530(13) 1 d D U P A 1
H2A H 0.230684 0.366527 0.790938 0.094 Uiso 0.530(13) 1 calc R U P A 1
H2B H 0.221037 0.254309 0.846937 0.094 Uiso 0.530(13) 1 calc R U P A 1
C3 C 0.3587(11) 0.2640(12) 0.7805(10) 0.056(4) Uani 0.530(13) 1 d D U P A 1
H3A H 0.410285 0.320207 0.766061 0.067 Uiso 0.530(13) 1 calc R U P A 1
H3B H 0.403060 0.207988 0.824940 0.067 Uiso 0.530(13) 1 calc R U P A 1
C4 C 0.367(3) 0.343(3) 0.9659(15) 0.072(8) Uani 0.470(13) 1 d D U P A 2
H4A H 0.427160 0.393187 0.995150 0.108 Uiso 0.470(13) 1 calc R U P A 2
H4B H 0.295477 0.372437 0.974287 0.108 Uiso 0.470(13) 1 calc R U P A 2
H4C H 0.380761 0.274808 1.004073 0.108 Uiso 0.470(13) 1 calc R U P A 2
C6 C 0.2757(15) 0.2492(15) 0.7902(12) 0.062(5) Uani 0.470(13) 1 d D U P A 2
H6A H 0.201495 0.283394 0.781582 0.074 Uiso 0.470(13) 1 calc R U P A 2
H6B H 0.275444 0.183854 0.833463 0.074 Uiso 0.470(13) 1 calc R U P A 2
C5 C 0.3637(16) 0.3250(15) 0.8494(12) 0.063(5) Uani 0.470(13) 1 d D U P A 2
H5A H 0.437740 0.297884 0.842692 0.076 Uiso 0.470(13) 1 calc R U P A 2
H5B H 0.352764 0.395160 0.813013 0.076 Uiso 0.470(13) 1 calc R U P A 2

loop_
_atom_site_aniso_label
_atom_site_aniso_U_11
_atom_site_aniso_U_22
_atom_site_aniso_U_33
_atom_site_aniso_U_23
_atom_site_aniso_U_13
_atom_site_aniso_U_12
Bi1 0.0306(3) 0.0318(3) 0.0319(3) 0.000 0.0118(2) 0.000
I1 0.0384(3) 0.0291(4) 0.0470(4) 0.000 0.0165(3) 0.000
I2 0.0308(3) 0.0392(4) 0.0402(3) 0.000 0.0150(3) 0.000
I3 0.0504(4) 0.0498(4) 0.0316(3) 0.000 0.0139(3) 0.000
I4 0.0756(6) 0.1527(10) 0.0515(5) 0.000 0.0079(4) 0.000
I5 0.0545(7) 0.0925(9) 0.0545(6) 0.000 0.0005(5) 0.000
N1 0.053(4) 0.060(4) 0.042(3) 0.002(3) 0.006(3) -0.013(3)
C1 0.13(3) 0.12(2) 0.094(15) -0.044(16) 0.024(14) 0.005(19)
C2 0.085(11) 0.073(12) 0.082(10) -0.021(8) 0.028(9) -0.013(10)
C3 0.048(8) 0.060(10) 0.053(7) -0.005(7) -0.004(6) -0.010(7)
C4 0.09(2) 0.085(16) 0.037(8) -0.014(10) 0.010(10) -0.011(15)
C6 0.063(10) 0.074(11) 0.051(7) -0.010(8) 0.019(7) -0.018(8)
C5 0.073(11) 0.080(11) 0.040(7) -0.014(7) 0.019(8) -0.017(9)

loop_
_atom_type_symbol
_atom_type_description
_atom_type_scat_dispersion_real
_atom_type_scat_dispersion_imag
_atom_type_scat_source
C C 0.0033 0.0016 'International Tables Vol C Tables 4.2.6.8 and 6.1.1.4'
H H 0.0000 0.0000 'International Tables Vol C Tables 4.2.6.8 and 6.1.1.4'
Bi Bi -4.1077 10.2566 'International Tables Vol C Tables 4.2.6.8 and 6.1.1.4'
I I -0.4742 1.8119 'International Tables Vol C Tables 4.2.6.8 and 6.1.1.4'
N N 0.0061 0.0033 'International Tables Vol C Tables 4.2.6.8 and 6.1.1.4'

loop_
_exptl_crystal_face_index_h
_exptl_crystal_face_index_k
_exptl_crystal_face_index_l
_exptl_crystal_face_perp_dist
11 -13 -1 0.0654
12 -12 -4 0.0687
-1 -2 18 0.0595
-11 12 9 0.1156
-12 -12 1 0.0721
12 12 -1 0.0469
-12 13 4 0.1298
1 2 -17 0.0423

loop_
_geom_angle_atom_site_label_1
_geom_angle_atom_site_label_2
_geom_angle_atom_site_label_3
_geom_angle
_geom_angle_site_symmetry_1
_geom_angle_site_symmetry_3
_geom_angle_publ_flag
I1 Bi1 I1 180.0 5_666 . ?
I2 Bi1 I1 90.0 5_666 . ?
I2 Bi1 I1 90.0 . 5_666 ?
I2 Bi1 I1 90.0 . . ?
I2 Bi1 I1 90.0 5_666 5_666 ?
I2 Bi1 I2 180.0 . 5_666 ?
I3 Bi1 I1 90.0 . . ?
I3 Bi1 I1 90.0 5_666 5_666 ?
I3 Bi1 I1 90.0 . 5_666 ?
I3 Bi1 I1 90.0 5_666 . ?
I3 Bi1 I2 91.273(16) 5_666 . ?
I3 Bi1 I2 88.727(16) 5_666 5_666 ?
I3 Bi1 I2 91.272(16) . 5_666 ?
I3 Bi1 I2 88.727(16) . . ?
I3 Bi1 I3 180.0 5_666 . ?
I4 I5 I4 180.0 . 5_565 ?
H1AA N1 H1AB 109.5 . . ?
H1AA N1 H1AC 109.5 . . ?
H1AB N1 H1AC 109.5 . . ?
H1BD N1 H1BE 109.5 . . ?
H1BD N1 H1BF 109.5 . . ?
H1BE N1 H1BF 109.5 . . ?
C3 N1 H1AA 109.5 . . ?
C3 N1 H1AB 109.5 . . ?
C3 N1 H1AC 109.5 . . ?
C6 N1 H1BD 109.5 . . ?
C6 N1 H1BE 109.5 . . ?
C6 N1 H1BF 109.5 . . ?
H1A C1 H1B 109.5 . . ?
H1A C1 H1C 109.5 . . ?
H1B C1 H1C 109.5 . . ?
C2 C1 H1A 109.5 . . ?
C2 C1 H1B 109.5 . . ?
C2 C1 H1C 109.5 . . ?
C1 C2 H2A 108.0 . . ?
C1 C2 H2B 108.0 . . ?
C1 C2 C3 117.2(17) . . ?
H2A C2 H2B 107.3 . . ?
C3 C2 H2A 108.0 . . ?
C3 C2 H2B 108.0 . . ?
N1 C3 C2 107.4(11) . . ?
N1 C3 H3A 110.2 . . ?
N1 C3 H3B 110.2 . . ?
C2 C3 H3A 110.2 . . ?
C2 C3 H3B 110.2 . . ?
H3A C3 H3B 108.5 . . ?
H4A C4 H4B 109.5 . . ?
H4A C4 H4C 109.5 . . ?
H4B C4 H4C 109.5 . . ?
C5 C4 H4A 109.5 . . ?
C5 C4 H4B 109.5 . . ?
C5 C4 H4C 109.5 . . ?
N1 C6 H6A 108.9 . . ?
N1 C6 H6B 108.9 . . ?
H6A C6 H6B 107.7 . . ?
C5 C6 N1 113.3(11) . . ?
C5 C6 H6A 108.9 . . ?
C5 C6 H6B 108.9 . . ?
C4 C5 C6 117.2(18) . . ?
C4 C5 H5A 108.0 . . ?
C4 C5 H5B 108.0 . . ?
C6 C5 H5A 108.0 . . ?
C6 C5 H5B 108.0 . . ?
H5A C5 H5B 107.3 . . ?

loop_
_geom_bond_atom_site_label_1
_geom_bond_atom_site_label_2
_geom_bond_distance
_geom_bond_site_symmetry_2
_geom_bond_publ_flag
Bi1 I1 3.0821(6) . ?
Bi1 I1 3.0821(6) 5_666 ?
Bi1 I2 3.0761(5) 5_666 ?
Bi1 I2 3.0761(5) . ?
Bi1 I3 3.0718(6) 5_666 ?
Bi1 I3 3.0718(6) . ?
I4 I5 2.9358(8) . ?
N1 H1AA 0.8900 . ?
N1 H1AB 0.8900 . ?
N1 H1AC 0.8900 . ?
N1 H1BD 0.8900 . ?
N1 H1BE 0.8900 . ?
N1 H1BF 0.8900 . ?
N1 C3 1.482(12) . ?
N1 C6 1.543(14) . ?
C1 H1A 0.9600 . ?
C1 H1B 0.9600 . ?
C1 H1C 0.9600 . ?
C1 C2 1.468(18) . ?
C2 H2A 0.9700 . ?
C2 H2B 0.9700 . ?
C2 C3 1.489(15) . ?
C3 H3A 0.9700 . ?
C3 H3B 0.9700 . ?
C4 H4A 0.9600 . ?
C4 H4B 0.9600 . ?
C4 H4C 0.9600 . ?
C4 C5 1.477(17) . ?
C6 H6A 0.9700 . ?
C6 H6B 0.9700 . ?
C6 C5 1.482(16) . ?
C5 H5A 0.9700 . ?
C5 H5B 0.9700 . ?

loop_
_geom_torsion_atom_site_label_1
_geom_torsion_atom_site_label_2
_geom_torsion_atom_site_label_3
_geom_torsion_atom_site_label_4
_geom_torsion
_geom_torsion_site_symmetry_1
_geom_torsion_site_symmetry_2
_geom_torsion_site_symmetry_3
_geom_torsion_site_symmetry_4
_geom_torsion_publ_flag
N1 C6 C5 C4 -167.7(19) . . . . ?
C1 C2 C3 N1 179(2) . . . . ?

loop_
_exptl_oxdiff_crystal_face_indexfrac_h
_exptl_oxdiff_crystal_face_indexfrac_k
_exptl_oxdiff_crystal_face_indexfrac_l
_exptl_oxdiff_crystal_face_x
_exptl_oxdiff_crystal_face_y
_exptl_oxdiff_crystal_face_z
10.7591 -13.3146 -1.3855 0.0280 0.1358 -0.9903
12.1229 -12.0311 -3.8689 -0.0898 0.0182 -0.9958
-1.4141 -1.6002 17.5151 0.1920 0.9796 0.0598
-10.7325 11.8535 8.6615 0.0550 0.2835 0.9574
-12.3468 -11.6391 0.5888 0.9802 -0.1921 -0.0481
12.2575 11.7350 -0.5592 -0.9798 0.1921 0.0557
-11.5782 12.5655 3.8605 0.0459 -0.0088 0.9989
1.2366 1.8138 -17.4677 -0.1921 -0.9804 -0.0436
